data_2201990
loop_
_publ_author_name
'Wu, Mei-Mei'
'Zhang, Li-Yi'
'Qin, Yong-Hai'
'Chen, Zhong-Ning'

_publ_section_title
;Bis[\m-bis(diphenylphosphino)methane-\k^2^<i>P</i>:<i>P</i>']bis[diacetonitrilecopper(I)]
 bis(hexafluorophosphate)
;
_journal_issue 4
_journal_name_full 'Acta Crystallographica Section E'
_journal_page_first m195
_journal_page_last m196
_journal_paper_doi 10.1107/S1600536803006330
_journal_volume 59
_journal_year 2003
_chemical_formula_iupac '[Cu2 (C25 H22 P2)2 (C2 H3 N)4] (P F6)2'
_chemical_formula_moiety 'C58 H56 Cu2 N4 P4 2+, 2P F6 1-'
_chemical_formula_sum 'C58 H56 Cu2 F12 N4 P6'
_chemical_formula_weight 1349.97
_chemical_name_common 'Cu2 P6 F12 C58 H56 N4'
_chemical_name_systematic
;
Bis[\m-bis(diphenylphosphino)methane-\k^2^P:P']bis[diacetonitrilecopper(I)]
bis(hexafluorophosphate)
;
_space_group_IT_number 15
_symmetry_cell_setting monoclinic
_symmetry_space_group_name_Hall '-C 2yc'
_symmetry_space_group_name_H-M 'C 1 2/c 1'
_atom_sites_solution_hydrogens geom
_atom_sites_solution_primary direct
_atom_sites_solution_secondary difmap
_audit_creation_method SHELXL-97
_cell_angle_alpha 90.00
_cell_angle_beta 108.7480(10)
_cell_angle_gamma 90.00
_cell_formula_units_Z 4
_cell_length_a 22.5125(3)
_cell_length_b 13.1916(2)
_cell_length_c 21.6096(3)
_cell_measurement_reflns_used 4793
_cell_measurement_temperature 293(2)
_cell_measurement_theta_max 24.99
_cell_measurement_theta_min 1.82
_cell_volume 6077.02(15)
_computing_cell_refinement 'SMART and SAINT (Siemens, 1994)'
_computing_data_collection 'SMART (Siemens, 1996)'
_computing_data_reduction 'XPREP in SHELXTL (Siemens, 1994)'
_computing_molecular_graphics SHELXTL
_computing_publication_material SHELXTL
_computing_structure_refinement SHELXTL
_computing_structure_solution SHELXTL
_diffrn_ambient_temperature 293(2)
_diffrn_measured_fraction_theta_full 0.985
_diffrn_measured_fraction_theta_max 0.985
_diffrn_measurement_device_type 'Siemens SMART 1K CCD'
_diffrn_measurement_method \w
_diffrn_radiation_monochromator graphite
_diffrn_radiation_source 'fine-focus sealed tube'
_diffrn_radiation_type MoK\a
_diffrn_radiation_wavelength 0.71073
_diffrn_reflns_av_R_equivalents 0.0251
_diffrn_reflns_av_sigmaI/netI 0.0375
_diffrn_reflns_limit_h_max 23
_diffrn_reflns_limit_h_min -26
_diffrn_reflns_limit_k_max 13
_diffrn_reflns_limit_k_min -15
_diffrn_reflns_limit_l_max 25
_diffrn_reflns_limit_l_min -10
_diffrn_reflns_number 8897
_diffrn_reflns_theta_full 24.99
_diffrn_reflns_theta_max 24.99
_diffrn_reflns_theta_min 1.82
_diffrn_standards_decay_% 0
_diffrn_standards_number 0
_exptl_absorpt_coefficient_mu 0.936
_exptl_absorpt_correction_T_max .592
_exptl_absorpt_correction_T_min .561
_exptl_absorpt_correction_type empirical
_exptl_absorpt_process_details '(SADABS; Sheldrick, 1996)'
_exptl_crystal_colour colorless
_exptl_crystal_density_diffrn 1.476
_exptl_crystal_density_method 'not measured'
_exptl_crystal_description block
_exptl_crystal_F_000 2752
_exptl_crystal_size_max .60
_exptl_crystal_size_mid .56
_exptl_crystal_size_min .56
_refine_diff_density_max 0.552
_refine_diff_density_min -0.663
_refine_ls_extinction_method none
_refine_ls_goodness_of_fit_ref 1.226
_refine_ls_hydrogen_treatment constr
_refine_ls_matrix_type full
_refine_ls_number_parameters 368
_refine_ls_number_reflns 5273
_refine_ls_number_restraints 0
_refine_ls_restrained_S_all 1.226
_refine_ls_R_factor_all 0.0937
_refine_ls_R_factor_gt 0.0679
_refine_ls_shift/su_max <0.001
_refine_ls_shift/su_mean 0.000
_refine_ls_structure_factor_coef Fsqd
_refine_ls_weighting_details 'calc w = 1/[\s^2^(Fo^2^)+(0.0384P)^2^+40.8701P] where P = (Fo^2^+2Fc^2^)/3'
_refine_ls_weighting_scheme calc
_refine_ls_wR_factor_gt 0.1472
_refine_ls_wR_factor_ref 0.1692
_reflns_number_gt 4180
_reflns_number_total 5273
_reflns_threshold_expression I>2\s(I)
_cod_data_source_file fl6025.cif
_cod_data_source_block I
_cod_depositor_comments
;
 Replacing the "\K" substring with the "\k" substring in the
 _chemical_name_systematic data item value.

 Antanas Vaitkus,
 2017-03-29
;
_cod_original_sg_symbol_H-M 'C 2/c'
_cod_database_code 2201990
_cod_database_fobs_code 2201990

loop_
_symmetry_equiv_pos_as_xyz
'x, y, z'
'-x, y, -z+1/2'
'x+1/2, y+1/2, z'
'-x+1/2, y+1/2, -z+1/2'
'-x, -y, -z'
'x, -y, z-1/2'
'-x+1/2, -y+1/2, -z'
'x+1/2, -y+1/2, z-1/2'

loop_
_atom_site_label
_atom_site_fract_x
_atom_site_fract_y
_atom_site_fract_z
_atom_site_U_iso_or_equiv
_atom_site_adp_type
_atom_site_calc_flag
_atom_site_refinement_flags
_atom_site_occupancy
_atom_site_disorder_assembly
_atom_site_disorder_group
_atom_site_type_symbol
Cu1 0.44474(3) 0.64257(5) 0.79918(3) 0.0433(2) Uani d . 1 . . Cu
P1 0.38179(6) 0.70275(11) 0.70157(6) 0.0372(3) Uani d . 1 . . P
P2 0.51986(6) 0.74477(11) 0.86682(6) 0.0369(3) Uani d . 1 . . P
P3 0.12445(10) 0.37859(16) 0.37166(10) 0.0678(5) Uani d . 1 . . P
F1 0.0778(4) 0.4279(7) 0.3144(4) 0.192(4) Uani d . 1 . . F
F2 0.1679(5) 0.3197(6) 0.4271(4) 0.195(4) Uani d . 1 . . F
F3 0.1111(4) 0.2824(8) 0.3281(4) 0.195(4) Uani d . 1 . . F
F4 0.0766(5) 0.3449(8) 0.4021(5) 0.215(5) Uani d . 1 . . F
F5 0.1805(4) 0.3977(7) 0.3503(5) 0.205(4) Uani d . 1 . . F
F6 0.1347(4) 0.4777(5) 0.4096(4) 0.151(2) Uani d . 1 . . F
N1 0.4595(2) 0.4906(4) 0.8079(2) 0.0552(13) Uani d . 1 . . N
N2 0.3827(3) 0.6485(4) 0.8580(3) 0.0595(14) Uani d . 1 . . N
C1 0.4631(3) 0.4063(5) 0.8172(3) 0.0591(16) Uani d . 1 . . C
C01 0.5831(2) 0.7964(4) 0.8396(3) 0.0382(12) Uani d . 1 . . C
H01A 0.6156 0.8233 0.8772 0.046 Uiso calc R 1 . . H
H01B 0.5665 0.8523 0.8098 0.046 Uiso calc R 1 . . H
C2 0.4661(6) 0.2965(6) 0.8286(7) 0.107(3) Uani d . 1 . . C
HC2A 0.5044 0.2800 0.8625 0.19(6) Uiso calc R 1 . . H
HC2B 0.4648 0.2619 0.7891 0.19(6) Uiso calc R 1 . . H
HC2C 0.4310 0.2757 0.8417 0.22(7) Uiso calc R 1 . . H
C3 0.3533(3) 0.6836(6) 0.8851(3) 0.0654(18) Uani d . 1 . . C
C4 0.3146(5) 0.7325(8) 0.9196(5) 0.108(3) Uiso d . 1 . . C
H4A 0.3287 0.7120 0.9646 0.162 Uiso calc R 1 . . H
H4B 0.2716 0.7127 0.8998 0.162 Uiso calc R 1 . . H
H4C 0.3181 0.8047 0.9169 0.162 Uiso calc R 1 . . H
C111 0.3414(3) 0.6132(4) 0.6372(3) 0.0443(13) Uani d . 1 . . C
C112 0.3575(3) 0.5117(5) 0.6433(3) 0.0554(15) Uani d . 1 . . C
H11A 0.3900 0.4894 0.6794 0.066 Uiso calc R 1 . . H
C113 0.3253(4) 0.4426(6) 0.5957(4) 0.077(2) Uani d . 1 . . C
H11C 0.3368 0.3746 0.5997 0.092 Uiso calc R 1 . . H
C114 0.2765(4) 0.4746(7) 0.5429(4) 0.078(2) Uani d . 1 . . C
H11D 0.2539 0.4280 0.5120 0.093 Uiso calc R 1 . . H
C115 0.2611(3) 0.5749(6) 0.5356(3) 0.075(2) Uani d . 1 . . C
H11E 0.2288 0.5965 0.4990 0.090 Uiso calc R 1 . . H
C116 0.2931(3) 0.6445(5) 0.5822(3) 0.0623(17) Uani d . 1 . . C
H11B 0.2822 0.7127 0.5768 0.075 Uiso calc R 1 . . H
C121 0.3159(3) 0.7721(5) 0.7137(3) 0.0454(13) Uani d . 1 . . C
C122 0.3127(3) 0.8763(6) 0.7142(4) 0.072(2) Uani d . 1 . . C
H12B 0.3434 0.9147 0.7048 0.087 Uiso calc R 1 . . H
C123 0.2636(4) 0.9246(8) 0.7287(5) 0.103(3) Uani d . 1 . . C
H12E 0.2611 0.9949 0.7281 0.123 Uiso calc R 1 . . H
C124 0.2189(4) 0.8675(10) 0.7439(4) 0.101(4) Uani d . 1 . . C
H12C 0.1872 0.8997 0.7555 0.122 Uiso calc R 1 . . H
C125 0.2207(4) 0.7638(10) 0.7420(4) 0.095(3) Uani d . 1 . . C
H12D 0.1896 0.7256 0.7509 0.114 Uiso calc R 1 . . H
C126 0.2687(3) 0.7165(6) 0.7268(3) 0.0671(19) Uani d . 1 . . C
H12A 0.2697 0.6461 0.7253 0.080 Uiso calc R 1 . . H
C211 0.5619(2) 0.6938(4) 0.9477(2) 0.0430(13) Uani d . 1 . . C
C212 0.6053(3) 0.7506(6) 0.9957(3) 0.0611(17) Uani d . 1 . . C
H21D 0.6124 0.8181 0.9879 0.073 Uiso calc R 1 . . H
C213 0.6377(3) 0.7063(7) 1.0550(3) 0.073(2) Uani d . 1 . . C
H21B 0.6664 0.7447 1.0870 0.088 Uiso calc R 1 . . H
C214 0.6282(4) 0.6065(7) 1.0673(3) 0.080(2) Uani d . 1 . . C
H21C 0.6505 0.5776 1.1073 0.097 Uiso calc R 1 . . H
C215 0.5858(4) 0.5499(6) 1.0206(3) 0.081(2) Uani d . 1 . . C
H21E 0.5790 0.4824 1.0287 0.097 Uiso calc R 1 . . H
C216 0.5526(3) 0.5936(5) 0.9608(3) 0.0616(17) Uani d . 1 . . C
H21A 0.5239 0.5547 0.9292 0.074 Uiso calc R 1 . . H
C221 0.4813(2) 0.8582(4) 0.8845(3) 0.0425(12) Uani d . 1 . . C
C222 0.4621(3) 0.9350(5) 0.8384(3) 0.0555(15) Uani d . 1 . . C
H22A 0.4744 0.9328 0.8012 0.067 Uiso calc R 1 . . H
C223 0.4252(4) 1.0146(5) 0.8464(4) 0.077(2) Uani d . 1 . . C
H22E 0.4128 1.0651 0.8148 0.093 Uiso calc R 1 . . H
C224 0.4072(4) 1.0188(6) 0.9006(4) 0.083(2) Uani d . 1 . . C
H22D 0.3818 1.0715 0.9057 0.100 Uiso calc R 1 . . H
C225 0.4263(4) 0.9457(7) 0.9479(4) 0.083(2) Uani d . 1 . . C
H22C 0.4149 0.9502 0.9855 0.100 Uiso calc R 1 . . H
C226 0.4628(3) 0.8647(6) 0.9401(3) 0.0641(18) Uani d . 1 . . C
H22B 0.4750 0.8147 0.9720 0.077 Uiso calc R 1 . . H

loop_
_atom_site_aniso_label
_atom_site_aniso_U_11
_atom_site_aniso_U_22
_atom_site_aniso_U_33
_atom_site_aniso_U_12
_atom_site_aniso_U_13
_atom_site_aniso_U_23
Cu1 0.0446(4) 0.0405(4) 0.0385(4) -0.0039(3) 0.0046(3) 0.0024(3)
P1 0.0368(7) 0.0385(7) 0.0346(7) -0.0011(6) 0.0088(6) 0.0013(6)
P2 0.0394(7) 0.0386(7) 0.0321(6) -0.0028(6) 0.0107(6) -0.0020(6)
P3 0.0643(12) 0.0669(12) 0.0676(12) 0.0085(9) 0.0150(10) 0.0060(10)
F1 0.179(7) 0.235(9) 0.130(6) 0.069(7) 0.004(5) 0.009(6)
F2 0.240(10) 0.138(6) 0.164(7) 0.016(6) 0.006(7) 0.005(5)
F3 0.197(8) 0.225(9) 0.155(7) 0.013(7) 0.044(6) -0.047(7)
F4 0.229(10) 0.259(11) 0.186(8) -0.120(9) 0.107(8) -0.081(8)
F5 0.175(8) 0.182(8) 0.292(12) 0.025(7) 0.122(8) 0.024(8)
F6 0.193(7) 0.096(4) 0.156(6) 0.003(4) 0.046(5) -0.005(4)
N1 0.058(3) 0.047(3) 0.052(3) -0.001(2) 0.006(2) 0.004(2)
N2 0.052(3) 0.079(4) 0.047(3) -0.006(3) 0.016(3) 0.012(3)
C1 0.061(4) 0.050(4) 0.063(4) 0.009(3) 0.016(3) 0.007(3)
C01 0.043(3) 0.029(3) 0.041(3) 0.000(2) 0.011(2) -0.003(2)
C2 0.125(9) 0.053(5) 0.155(10) 0.019(5) 0.061(8) 0.027(6)
C3 0.055(4) 0.092(5) 0.055(4) -0.007(4) 0.025(3) 0.007(4)
C111 0.044(3) 0.047(3) 0.040(3) -0.008(3) 0.010(2) -0.003(2)
C112 0.068(4) 0.044(3) 0.051(3) -0.006(3) 0.014(3) -0.002(3)
C113 0.102(6) 0.050(4) 0.077(5) -0.013(4) 0.028(5) -0.015(4)
C114 0.077(5) 0.087(6) 0.062(4) -0.029(4) 0.014(4) -0.025(4)
C115 0.059(4) 0.089(6) 0.061(4) -0.007(4) -0.004(3) -0.010(4)
C116 0.063(4) 0.055(4) 0.056(4) 0.003(3) 0.001(3) -0.005(3)
C121 0.039(3) 0.062(4) 0.035(3) 0.004(3) 0.012(2) -0.001(3)
C122 0.057(4) 0.069(5) 0.096(5) -0.002(3) 0.031(4) -0.028(4)
C123 0.067(5) 0.108(7) 0.131(8) 0.017(5) 0.030(5) -0.059(6)
C124 0.050(5) 0.189(11) 0.064(5) 0.037(6) 0.018(4) -0.027(6)
C125 0.053(5) 0.172(10) 0.066(5) 0.023(6) 0.028(4) 0.030(6)
C126 0.048(4) 0.091(5) 0.065(4) 0.008(4) 0.023(3) 0.030(4)
C211 0.040(3) 0.054(3) 0.035(3) -0.003(3) 0.011(2) 0.000(2)
C212 0.062(4) 0.070(4) 0.043(3) -0.012(3) 0.005(3) -0.007(3)
C213 0.061(4) 0.110(7) 0.039(3) -0.007(4) 0.002(3) -0.012(4)
C214 0.082(5) 0.108(7) 0.040(4) 0.016(5) 0.004(4) 0.015(4)
C215 0.095(6) 0.077(5) 0.056(4) -0.004(4) 0.005(4) 0.026(4)
C216 0.073(4) 0.061(4) 0.043(3) -0.008(3) 0.008(3) 0.008(3)
C221 0.041(3) 0.040(3) 0.047(3) -0.008(2) 0.014(2) -0.013(2)
C222 0.068(4) 0.045(3) 0.057(4) 0.004(3) 0.025(3) -0.006(3)
C223 0.094(6) 0.054(4) 0.084(5) 0.021(4) 0.028(5) -0.006(4)
C224 0.083(5) 0.074(5) 0.096(6) 0.020(4) 0.034(5) -0.028(5)
C225 0.091(6) 0.100(6) 0.070(5) 0.012(5) 0.041(4) -0.024(5)
C226 0.070(4) 0.075(5) 0.055(4) 0.009(4) 0.032(3) -0.007(3)

loop_
_atom_type_symbol
_atom_type_description
_atom_type_scat_dispersion_real
_atom_type_scat_dispersion_imag
_atom_type_scat_source
C C 0.0033 0.0016 'International Tables Vol C Tables 4.2.6.8 and 6.1.1.4'
H H 0.0000 0.0000 'International Tables Vol C Tables 4.2.6.8 and 6.1.1.4'
F F 0.0171 0.0103 'International Tables Vol C Tables 4.2.6.8 and 6.1.1.4'
P P 0.1023 0.0942 'International Tables Vol C Tables 4.2.6.8 and 6.1.1.4'
Cu Cu 0.3201 1.2651 'International Tables Vol C Tables 4.2.6.8 and 6.1.1.4'
N N 0.0061 0.0033 'International Tables Vol C Tables 4.2.6.8 and 6.1.1.4'

loop_
_geom_angle_atom_site_label_1
_geom_angle_atom_site_label_2
_geom_angle_atom_site_label_3
_geom_angle_site_symmetry_1
_geom_angle_site_symmetry_3
_geom_angle
_geom_angle_publ_flag
N1 Cu1 N2 . . 95.6(2) yes
N1 Cu1 P1 . . 117.74(14) yes
N2 Cu1 P1 . . 101.79(14) yes
N1 Cu1 P2 . . 117.24(15) yes
N2 Cu1 P2 . . 95.01(15) yes
P1 Cu1 P2 . . 119.99(6) yes
C111 P1 C121 . . 101.7(3) ?
C111 P1 C01 . 2_656 104.6(2) ?
C121 P1 C01 . 2_656 103.1(3) ?
C111 P1 Cu1 . . 119.29(19) ?
C121 P1 Cu1 . . 109.52(17) yes
C01 P1 Cu1 2_656 . 116.46(18) yes
C211 P2 C221 . . 103.6(3) ?
C211 P2 C01 . . 103.1(2) ?
C221 P2 C01 . . 103.4(2) ?
C211 P2 Cu1 . . 116.35(19) yes
C221 P2 Cu1 . . 108.21(17) ?
C01 P2 Cu1 . . 120.26(17) yes
F1 P3 F2 . . 174.5(5) ?
F1 P3 F5 . . 96.2(6) ?
F2 P3 F5 . . 86.3(6) ?
F1 P3 F4 . . 94.6(6) ?
F2 P3 F4 . . 82.7(6) ?
F5 P3 F4 . . 168.8(6) ?
F1 P3 F6 . . 91.0(5) ?
F2 P3 F6 . . 93.9(4) ?
F5 P3 F6 . . 91.5(5) ?
F4 P3 F6 . . 91.3(5) ?
F1 P3 F3 . . 84.6(5) ?
F2 P3 F3 . . 90.6(5) ?
F5 P3 F3 . . 88.2(5) ?
F4 P3 F3 . . 89.9(5) ?
F6 P3 F3 . . 175.5(5) ?
C1 N1 Cu1 . . 171.8(6) yes
C3 N2 Cu1 . . 157.5(6) yes
N1 C1 C2 . . 178.5(9) ?
P2 C01 P1 . 2_656 113.8(3) ?
P2 C01 H01A . . 108.8 ?
P1 C01 H01A 2_656 . 108.8 ?
P2 C01 H01B . . 108.8 ?
P1 C01 H01B 2_656 . 108.8 ?
H01A C01 H01B . . 107.7 ?
C1 C2 HC2A . . 109.5 ?
C1 C2 HC2B . . 109.5 ?
HC2A C2 HC2B . . 109.5 ?
C1 C2 HC2C . . 109.5 ?
HC2A C2 HC2C . . 109.5 ?
HC2B C2 HC2C . . 109.5 ?
N2 C3 C4 . . 178.3(9) ?
C3 C4 H4A . . 109.5 ?
C3 C4 H4B . . 109.5 ?
H4A C4 H4B . . 109.5 ?
C3 C4 H4C . . 109.5 ?
H4A C4 H4C . . 109.5 ?
H4B C4 H4C . . 109.5 ?
C112 C111 C116 . . 118.5(5) ?
C112 C111 P1 . . 120.2(4) ?
C116 C111 P1 . . 121.3(5) ?
C111 C112 C113 . . 120.5(6) ?
C111 C112 H11A . . 119.8 ?
C113 C112 H11A . . 119.8 ?
C114 C113 C112 . . 120.0(7) ?
C114 C113 H11C . . 120.0 ?
C112 C113 H11C . . 120.0 ?
C115 C114 C113 . . 120.1(7) ?
C115 C114 H11D . . 120.0 ?
C113 C114 H11D . . 120.0 ?
C114 C115 C116 . . 120.4(7) ?
C114 C115 H11E . . 119.8 ?
C116 C115 H11E . . 119.8 ?
C115 C116 C111 . . 120.5(6) ?
C115 C116 H11B . . 119.8 ?
C111 C116 H11B . . 119.8 ?
C122 C121 C126 . . 118.6(6) ?
C122 C121 P1 . . 123.2(5) ?
C126 C121 P1 . . 118.1(5) ?
C121 C122 C123 . . 120.3(8) ?
C121 C122 H12B . . 119.8 ?
C123 C122 H12B . . 119.8 ?
C124 C123 C122 . . 119.7(9) ?
C124 C123 H12E . . 120.1 ?
C122 C123 H12E . . 120.1 ?
C125 C124 C123 . . 120.5(8) ?
C125 C124 H12C . . 119.8 ?
C123 C124 H12C . . 119.8 ?
C124 C125 C126 . . 119.5(9) ?
C124 C125 H12D . . 120.2 ?
C126 C125 H12D . . 120.2 ?
C125 C126 C121 . . 121.2(8) ?
C125 C126 H12A . . 119.4 ?
C121 C126 H12A . . 119.4 ?
C216 C211 C212 . . 118.6(6) ?
C216 C211 P2 . . 118.8(4) ?
C212 C211 P2 . . 122.6(5) ?
C213 C212 C211 . . 119.9(7) ?
C213 C212 H21D . . 120.1 ?
C211 C212 H21D . . 120.1 ?
C214 C213 C212 . . 121.0(7) ?
C214 C213 H21B . . 119.5 ?
C212 C213 H21B . . 119.5 ?
C215 C214 C213 . . 119.7(7) ?
C215 C214 H21C . . 120.2 ?
C213 C214 H21C . . 120.2 ?
C214 C215 C216 . . 119.9(7) ?
C214 C215 H21E . . 120.1 ?
C216 C215 H21E . . 120.1 ?
C211 C216 C215 . . 121.0(6) ?
C211 C216 H21A . . 119.5 ?
C215 C216 H21A . . 119.5 ?
C222 C221 C226 . . 117.7(6) ?
C222 C221 P2 . . 120.3(4) ?
C226 C221 P2 . . 121.5(5) ?
C223 C222 C221 . . 121.6(6) ?
C223 C222 H22A . . 119.2 ?
C221 C222 H22A . . 119.2 ?
C224 C223 C222 . . 119.7(7) ?
C224 C223 H22E . . 120.1 ?
C222 C223 H22E . . 120.1 ?
C223 C224 C225 . . 120.4(7) ?
C223 C224 H22D . . 119.8 ?
C225 C224 H22D . . 119.8 ?
C224 C225 C226 . . 120.3(7) ?
C224 C225 H22C . . 119.8 ?
C226 C225 H22C . . 119.8 ?
C225 C226 C221 . . 120.3(7) ?
C225 C226 H22B . . 119.9 ?
C221 C226 H22B . . 119.9 ?

loop_
_geom_bond_atom_site_label_1
_geom_bond_atom_site_label_2
_geom_bond_site_symmetry_2
_geom_bond_distance
_geom_bond_publ_flag
Cu1 N1 . 2.031(5) yes
Cu1 N2 . 2.172(6) yes
Cu1 P1 . 2.2730(14) yes
Cu1 P2 . 2.2859(15) yes
P1 C111 . 1.829(5) ?
P1 C121 . 1.832(6) ?
P1 C01 2_656 1.843(5) ?
P2 C211 . 1.828(5) ?
P2 C221 . 1.831(6) ?
P2 C01 . 1.837(5) ?
P3 F1 . 1.490(7) ?
P3 F2 . 1.497(8) ?
P3 F5 . 1.498(9) ?
P3 F4 . 1.499(8) ?
P3 F6 . 1.521(7) ?
P3 F3 . 1.551(9) ?
N1 C1 . 1.128(8) ?
N2 C3 . 1.115(8) ?
C1 C2 . 1.468(10) ?
C01 P1 2_656 1.843(5) ?
C01 H01A . 0.9700 ?
C01 H01B . 0.9700 ?
C2 HC2A . 0.9600 ?
C2 HC2B . 0.9600 ?
C2 HC2C . 0.9600 ?
C3 C4 . 1.465(11) ?
C4 H4A . 0.9600 ?
C4 H4B . 0.9600 ?
C4 H4C . 0.9600 ?
C111 C112 . 1.382(8) ?
C111 C116 . 1.391(8) ?
C112 C113 . 1.391(9) ?
C112 H11A . 0.9300 ?
C113 C114 . 1.372(11) ?
C113 H11C . 0.9300 ?
C114 C115 . 1.363(11) ?
C114 H11D . 0.9300 ?
C115 C116 . 1.383(9) ?
C115 H11E . 0.9300 ?
C116 H11B . 0.9300 ?
C121 C122 . 1.376(9) ?
C121 C126 . 1.394(8) ?
C122 C123 . 1.396(10) ?
C122 H12B . 0.9300 ?
C123 C124 . 1.380(14) ?
C123 H12E . 0.9300 ?
C124 C125 . 1.369(14) ?
C124 H12C . 0.9300 ?
C125 C126 . 1.377(11) ?
C125 H12D . 0.9300 ?
C126 H12A . 0.9300 ?
C211 C216 . 1.381(8) ?
C211 C212 . 1.393(8) ?
C212 C213 . 1.383(9) ?
C212 H21D . 0.9300 ?
C213 C214 . 1.374(11) ?
C213 H21B . 0.9300 ?
C214 C215 . 1.368(11) ?
C214 H21C . 0.9300 ?
C215 C216 . 1.392(9) ?
C215 H21E . 0.9300 ?
C216 H21A . 0.9300 ?
C221 C222 . 1.389(8) ?
C221 C226 . 1.393(8) ?
C222 C223 . 1.385(9) ?
C222 H22A . 0.9300 ?
C223 C224 . 1.359(11) ?
C223 H22E . 0.9300 ?
C224 C225 . 1.370(11) ?
C224 H22D . 0.9300 ?
C225 C226 . 1.391(10) ?
C225 H22C . 0.9300 ?
C226 H22B . 0.9300 ?
